data_4064439
loop_
_publ_author_name
'Wang, Deligeer'
'Liu, Shaofeng'
'Zeng, Yanning'
'Sun, Wen-Hua'
'Redshaw, Carl'

_publ_section_title
;
 2-Benzimidazolyl-N-phenylquinoline-8-carboxamide Chromium(III)
 Trichlorides: Synthesis and Application for Ethylene Oligomerization and
 Polymerization
;
_journal_issue 11
_journal_name_full Organometallics
_journal_page_first 3001
_journal_paper_doi 10.1021/om2001124
_journal_volume 30
_journal_year 2011
_chemical_formula_moiety 'C28 H27 Cl3 Cr N5 O2'
_chemical_formula_sum 'C28 H27 Cl3 Cr N5 O2'
_chemical_formula_weight 623.90
_chemical_name_systematic
; 
 ? 
;
_space_group_IT_number 14
_symmetry_cell_setting monoclinic
_symmetry_space_group_name_Hall '-P 2ybc'
_symmetry_space_group_name_H-M 'P 1 21/c 1'
_atom_sites_solution_hydrogens geom
_atom_sites_solution_primary direct
_atom_sites_solution_secondary difmap
_audit_creation_method SHELXL-97
_cell_angle_alpha 90.00
_cell_angle_beta 92.29(3)
_cell_angle_gamma 90.00
_cell_formula_units_Z 4
_cell_length_a 8.7764(18)
_cell_length_b 20.349(4)
_cell_length_c 21.050(4)
_cell_measurement_reflns_used 8847
_cell_measurement_temperature 173(2)
_cell_measurement_theta_max 27.48
_cell_measurement_theta_min 1.39
_cell_volume 3756.3(13)
_computing_cell_refinement 'CrystalClear (Rigaku Inc., 2008)'
_computing_data_collection 'CrystalClear (Rigaku Inc., 2008)'
_computing_data_reduction 'CrystalClear (Rigaku Inc., 2008)'
_computing_molecular_graphics 'XP in Siemens SHELXTL (Sheldrick, 1994)'
_computing_publication_material 'SHELX97 (Sheldrick, 1997)'
_computing_structure_refinement 'SHELXL-97 (Sheldrick, 1997)'
_computing_structure_solution 'SHELXS-97 (Sheldrick, 1990)'
_diffrn_ambient_temperature 173(2)
_diffrn_measured_fraction_theta_full 0.996
_diffrn_measured_fraction_theta_max 0.996
_diffrn_measurement_device_type 'MM007-HF CCD(Saturn 724+)'
_diffrn_measurement_method '\w scans at fixed \c = 45\%'
_diffrn_radiation_monochromator Confocal
_diffrn_radiation_source 'rotating anode'
_diffrn_radiation_type MoK\a
_diffrn_radiation_wavelength 0.71073
_diffrn_reflns_av_R_equivalents 0.0631
_diffrn_reflns_av_sigmaI/netI 0.0599
_diffrn_reflns_limit_h_max 11
_diffrn_reflns_limit_h_min -11
_diffrn_reflns_limit_k_max 26
_diffrn_reflns_limit_k_min -24
_diffrn_reflns_limit_l_max 23
_diffrn_reflns_limit_l_min -27
_diffrn_reflns_number 30509
_diffrn_reflns_theta_full 27.48
_diffrn_reflns_theta_max 27.48
_diffrn_reflns_theta_min 1.39
_exptl_absorpt_coefficient_mu 0.545
_exptl_absorpt_correction_T_max 0.8989
_exptl_absorpt_correction_T_min 0.8989
_exptl_absorpt_correction_type numerical
_exptl_absorpt_process_details 'CrystalClear (Rigaku Inc., 2008)'
_exptl_crystal_colour brown
_exptl_crystal_density_diffrn 1.103
_exptl_crystal_density_method 'not measured'
_exptl_crystal_description block
_exptl_crystal_F_000 1284
_exptl_crystal_size_max 0.20
_exptl_crystal_size_mid 0.20
_exptl_crystal_size_min 0.20
_platon_squeeze_details ' ?'
_refine_diff_density_max 0.537
_refine_diff_density_min -0.589
_refine_diff_density_rms 0.110
_refine_ls_extinction_method none
_refine_ls_goodness_of_fit_ref 1.068
_refine_ls_hydrogen_treatment constr
_refine_ls_matrix_type full
_refine_ls_number_parameters 352
_refine_ls_number_reflns 8582
_refine_ls_number_restraints 0
_refine_ls_restrained_S_all 1.068
_refine_ls_R_factor_all 0.0870
_refine_ls_R_factor_gt 0.0666
_refine_ls_shift/su_max 0.001
_refine_ls_shift/su_mean 0.000
_refine_ls_structure_factor_coef Fsqd
_refine_ls_weighting_details 'calc w=1/[\s^2^(Fo^2^)+(0.0850P)^2^+1.9418P] where P=(Fo^2^+2Fc^2^)/3'
_refine_ls_weighting_scheme calc
_refine_ls_wR_factor_gt 0.1711
_refine_ls_wR_factor_ref 0.1825
_reflns_number_gt 6480
_reflns_number_total 8582
_reflns_threshold_expression >2sigma(I)
_cod_data_source_file om2001124_si_001.cif
_cod_data_source_block C3
_cod_depositor_comments
;
The following automatic conversions were performed:

'_symmetry_cell_setting' value 'Monoclinic' changed to 'monoclinic'
according to /home/saulius/struct/CIF-dictionaries/cif_core.dic
dictionary named 'cif_core.dic' version 2.4.1 from
2010-06-29.

'_exptl_absorpt_correction_type' value 'Numerical'
changed to 'numerical' according to
/home/saulius/struct/CIF-dictionaries/cif_core.dic dictionary named
'cif_core.dic' version 2.4.1 from 2010-06-29.

Automatic conversion script
Id: cif_fix_values 1715 2011-07-08 13:25:40Z adriana 
;
_cod_original_sg_symbol_H-M P2(1)/c
_cod_database_code 4064439

loop_
_symmetry_equiv_pos_as_xyz
'x, y, z'
'-x, y+1/2, -z+1/2'
'-x, -y, -z'
'x, -y-1/2, z-1/2'

loop_
_atom_site_label
_atom_site_type_symbol
_atom_site_fract_x
_atom_site_fract_y
_atom_site_fract_z
_atom_site_U_iso_or_equiv
_atom_site_adp_type
_atom_site_occupancy
_atom_site_symmetry_multiplicity
_atom_site_calc_flag
_atom_site_refinement_flags
Cr1 Cr 0.38362(5) 0.79203(3) 0.28631(2) 0.03119(16) Uani 1 1 d .
N3 N 0.6022(3) 0.77535(13) 0.25861(12) 0.0301(6) Uani 1 1 d .
Cl3 Cl -0.24820(8) 0.60358(4) 0.52864(3) 0.0342(2) Uani 1 1 d .
O1 O 0.4097(2) 0.72736(12) 0.35389(11) 0.0399(6) Uani 1 1 d .
Cl1 Cl 0.30437(9) 0.70871(4) 0.21755(4) 0.0417(2) Uani 1 1 d .
N1 N 0.3861(3) 0.85452(13) 0.21210(12) 0.0320(6) Uani 1 1 d .
Cl2 Cl 0.48026(10) 0.87165(5) 0.35558(4) 0.0501(2) Uani 1 1 d .
O2 O 0.1720(2) 0.81340(12) 0.31043(11) 0.0374(5) Uani 1 1 d .
N4 N 0.5279(3) 0.67979(14) 0.43607(12) 0.0344(6) Uani 1 1 d .
H4A H 0.6112 0.6627 0.4539 0.041 Uiso 1 1 calc R
C8 C 0.6406(3) 0.80996(16) 0.20734(14) 0.0304(7) Uani 1 1 d .
C7 C 0.5193(3) 0.85298(15) 0.18285(14) 0.0297(6) Uani 1 1 d .
N2 N 0.5184(3) 0.89266(13) 0.13198(12) 0.0310(6) Uani 1 1 d .
H2A H 0.5944 0.8990 0.1067 0.037 Uiso 1 1 calc R
N5 N -0.0108(3) 0.82571(15) 0.38093(14) 0.0422(7) Uani 1 1 d .
C15 C 0.6714(3) 0.69372(16) 0.34100(15) 0.0326(7) Uani 1 1 d .
C6 C 0.3761(3) 0.92185(15) 0.12657(14) 0.0293(6) Uani 1 1 d .
C9 C 0.7804(4) 0.80395(17) 0.17869(15) 0.0352(7) Uani 1 1 d .
H9A H 0.8036 0.8302 0.1430 0.042 Uiso 1 1 calc R
C17 C 0.5298(3) 0.70215(16) 0.37722(15) 0.0329(7) Uani 1 1 d .
C16 C 0.7040(3) 0.73093(16) 0.28506(14) 0.0306(7) Uani 1 1 d .
C11 C 0.8460(3) 0.72080(16) 0.25633(15) 0.0322(7) Uani 1 1 d .
C18 C 0.3912(4) 0.68311(18) 0.47114(15) 0.0359(7) Uani 1 1 d .
C2 C 0.1409(4) 0.91523(15) 0.18407(16) 0.0348(7) Uani 1 1 d .
H2B H 0.0841 0.8987 0.2181 0.042 Uiso 1 1 calc R
C5 C 0.3127(4) 0.96603(14) 0.08276(15) 0.0317(7) Uani 1 1 d .
H5A H 0.3699 0.9838 0.0494 0.038 Uiso 1 1 calc R
C14 C 0.7753(4) 0.64701(17) 0.36174(16) 0.0388(8) Uani 1 1 d .
H14A H 0.7544 0.6219 0.3984 0.047 Uiso 1 1 calc R
C19 C 0.2729(4) 0.63903(17) 0.45685(16) 0.0375(8) Uani 1 1 d .
C10 C 0.8823(3) 0.75976(17) 0.20295(15) 0.0351(7) Uani 1 1 d .
H10A H 0.9783 0.7548 0.1842 0.042 Uiso 1 1 calc R
C51 C 0.1124(4) 0.79948(17) 0.36209(16) 0.0379(8) Uani 1 1 d .
H51A H 0.1616 0.7676 0.3888 0.046 Uiso 1 1 calc R
C13 C 0.9109(4) 0.63514(18) 0.33066(17) 0.0436(9) Uani 1 1 d .
H13A H 0.9774 0.6010 0.3451 0.052 Uiso 1 1 calc R
C12 C 0.9475(4) 0.67221(18) 0.28011(17) 0.0397(8) Uani 1 1 d .
H12A H 1.0419 0.6655 0.2606 0.048 Uiso 1 1 calc R
C3 C 0.0766(4) 0.95769(16) 0.14022(16) 0.0373(7) Uani 1 1 d .
H3A H -0.0269 0.9705 0.1435 0.045 Uiso 1 1 calc R
C4 C 0.1622(4) 0.98277(16) 0.09026(16) 0.0366(7) Uani 1 1 d .
H4B H 0.1143 1.0123 0.0607 0.044 Uiso 1 1 calc R
C1 C 0.2925(3) 0.89700(15) 0.17705(14) 0.0292(6) Uani 1 1 d .
C21 C 0.1300(5) 0.6896(2) 0.53773(19) 0.0574(12) Uani 1 1 d .
H21A H 0.0388 0.6922 0.5604 0.069 Uiso 1 1 calc R
C20 C 0.1418(4) 0.6439(2) 0.49063(18) 0.0459(9) Uani 1 1 d .
H20A H 0.0588 0.6151 0.4810 0.055 Uiso 1 1 calc R
C52 C -0.0888(4) 0.8784(2) 0.34519(19) 0.0524(10) Uani 1 1 d .
H52A H -0.0356 0.8869 0.3060 0.079 Uiso 1 1 calc R
H52B H -0.0889 0.9184 0.3711 0.079 Uiso 1 1 calc R
H52C H -0.1941 0.8652 0.3346 0.079 Uiso 1 1 calc R
C23 C 0.3840(4) 0.7298(2) 0.51924(16) 0.0437(8) Uani 1 1 d .
C22 C 0.2499(5) 0.7326(2) 0.55303(17) 0.0558(11) Uani 1 1 d .
H22A H 0.2405 0.7637 0.5863 0.067 Uiso 1 1 calc R
C24 C 0.2896(4) 0.58705(19) 0.40789(19) 0.0492(9) Uani 1 1 d .
H24A H 0.1956 0.5611 0.4041 0.074 Uiso 1 1 calc R
H24B H 0.3751 0.5583 0.4204 0.074 Uiso 1 1 calc R
H24C H 0.3089 0.6075 0.3669 0.074 Uiso 1 1 calc R
C25 C 0.5161(5) 0.7756(2) 0.5342(2) 0.0642(12) Uani 1 1 d .
H25A H 0.5988 0.7664 0.5056 0.096 Uiso 1 1 calc R
H25B H 0.5528 0.7691 0.5784 0.096 Uiso 1 1 calc R
H25C H 0.4824 0.8212 0.5284 0.096 Uiso 1 1 calc R
C53 C -0.0780(5) 0.8073(3) 0.4407(2) 0.0695(14) Uani 1 1 d .
H53A H -0.0184 0.7716 0.4607 0.104 Uiso 1 1 calc R
H53B H -0.1832 0.7925 0.4323 0.104 Uiso 1 1 calc R
H53C H -0.0777 0.8453 0.4692 0.104 Uiso 1 1 calc R

loop_
_atom_site_aniso_label
_atom_site_aniso_U_11
_atom_site_aniso_U_22
_atom_site_aniso_U_33
_atom_site_aniso_U_23
_atom_site_aniso_U_13
_atom_site_aniso_U_12
Cr1 0.0223(3) 0.0416(3) 0.0301(3) 0.0111(2) 0.0067(2) 0.0021(2)
N3 0.0204(12) 0.0384(15) 0.0318(14) 0.0092(11) 0.0043(10) 0.0000(10)
Cl3 0.0284(4) 0.0486(5) 0.0258(4) -0.0006(3) 0.0045(3) 0.0049(3)
O1 0.0258(11) 0.0579(15) 0.0367(13) 0.0217(11) 0.0094(9) 0.0067(10)
Cl1 0.0321(4) 0.0470(5) 0.0467(5) 0.0039(4) 0.0084(4) -0.0025(3)
N1 0.0270(13) 0.0372(15) 0.0324(14) 0.0081(11) 0.0090(11) 0.0023(11)
Cl2 0.0409(5) 0.0659(6) 0.0436(5) -0.0048(4) 0.0051(4) -0.0060(4)
O2 0.0265(11) 0.0487(14) 0.0375(12) 0.0115(10) 0.0077(9) 0.0043(10)
N4 0.0235(12) 0.0488(16) 0.0313(14) 0.0133(12) 0.0050(10) -0.0006(12)
C8 0.0255(14) 0.0379(17) 0.0282(16) 0.0075(13) 0.0051(12) -0.0028(13)
C7 0.0279(15) 0.0327(16) 0.0290(15) 0.0071(12) 0.0077(12) -0.0005(12)
N2 0.0297(13) 0.0373(14) 0.0264(13) 0.0062(11) 0.0072(10) -0.0032(11)
N5 0.0348(15) 0.0533(18) 0.0395(16) 0.0088(14) 0.0126(12) 0.0029(13)
C15 0.0246(14) 0.0404(18) 0.0330(17) 0.0110(14) 0.0050(12) -0.0001(13)
C6 0.0308(15) 0.0291(16) 0.0284(15) -0.0031(12) 0.0049(12) 0.0018(12)
C9 0.0298(16) 0.0448(19) 0.0313(17) 0.0105(14) 0.0051(13) -0.0012(14)
C17 0.0263(15) 0.0383(18) 0.0343(17) 0.0104(14) 0.0044(13) -0.0019(13)
C16 0.0235(14) 0.0359(17) 0.0330(16) 0.0081(13) 0.0086(12) 0.0002(12)
C11 0.0231(14) 0.0397(18) 0.0342(17) 0.0037(13) 0.0061(12) -0.0041(13)
C18 0.0310(16) 0.051(2) 0.0259(16) 0.0159(14) 0.0063(13) 0.0047(14)
C2 0.0319(16) 0.0317(17) 0.0413(18) 0.0041(14) 0.0081(14) 0.0026(13)
C5 0.0406(17) 0.0236(15) 0.0307(16) 0.0036(12) 0.0005(13) -0.0024(13)
C14 0.0342(17) 0.045(2) 0.0382(18) 0.0149(15) 0.0093(14) 0.0009(15)
C19 0.0263(15) 0.048(2) 0.0388(18) 0.0184(15) 0.0034(13) 0.0012(14)
C10 0.0221(14) 0.048(2) 0.0364(18) 0.0052(14) 0.0093(12) 0.0003(13)
C51 0.0272(16) 0.047(2) 0.0400(19) 0.0083(15) 0.0058(14) 0.0032(14)
C13 0.0351(18) 0.047(2) 0.050(2) 0.0173(16) 0.0099(16) 0.0102(15)
C12 0.0242(15) 0.050(2) 0.046(2) 0.0131(16) 0.0085(14) 0.0053(14)
C3 0.0331(17) 0.0345(17) 0.0442(19) 0.0047(14) 0.0004(14) 0.0096(14)
C4 0.0375(17) 0.0321(17) 0.0400(18) 0.0038(14) 0.0009(14) 0.0044(14)
C1 0.0279(15) 0.0325(16) 0.0272(15) 0.0060(12) 0.0011(12) 0.0039(12)
C21 0.040(2) 0.089(3) 0.045(2) 0.031(2) 0.0162(17) 0.011(2)
C20 0.0262(16) 0.066(3) 0.046(2) 0.0197(19) 0.0041(15) -0.0019(16)
C52 0.041(2) 0.062(3) 0.055(2) 0.0068(19) 0.0140(17) 0.0164(18)
C23 0.0385(18) 0.059(2) 0.0336(18) 0.0113(16) 0.0041(15) -0.0008(17)
C22 0.056(2) 0.080(3) 0.0319(19) 0.0074(19) 0.0143(17) 0.013(2)
C24 0.0360(19) 0.050(2) 0.062(2) 0.0088(19) 0.0035(17) -0.0043(16)
C25 0.063(3) 0.075(3) 0.054(3) -0.011(2) 0.006(2) -0.009(2)
C53 0.058(3) 0.099(4) 0.054(3) 0.021(2) 0.031(2) 0.020(3)

loop_
_atom_type_symbol
_atom_type_description
_atom_type_scat_dispersion_real
_atom_type_scat_dispersion_imag
_atom_type_scat_source
C C 0.0033 0.0016 'International Tables Vol C Tables 4.2.6.8 and 6.1.1.4'
H H 0.0000 0.0000 'International Tables Vol C Tables 4.2.6.8 and 6.1.1.4'
N N 0.0061 0.0033 'International Tables Vol C Tables 4.2.6.8 and 6.1.1.4'
O O 0.0106 0.0060 'International Tables Vol C Tables 4.2.6.8 and 6.1.1.4'
Cl Cl 0.1484 0.1585 'International Tables Vol C Tables 4.2.6.8 and 6.1.1.4'
Cr Cr 0.3209 0.6236 'International Tables Vol C Tables 4.2.6.8 and 6.1.1.4'

loop_
_geom_angle_atom_site_label_1
_geom_angle_atom_site_label_2
_geom_angle_atom_site_label_3
_geom_angle
O1 Cr1 O2 92.57(9)
O1 Cr1 N1 171.69(10)
O2 Cr1 N1 95.68(10)
O1 Cr1 N3 90.68(10)
O2 Cr1 N3 176.53(10)
N1 Cr1 N3 81.08(10)
O1 Cr1 Cl2 89.05(9)
O2 Cr1 Cl2 90.49(8)
N1 Cr1 Cl2 91.81(9)
N3 Cr1 Cl2 88.38(8)
O1 Cr1 Cl1 89.16(9)
O2 Cr1 Cl1 93.40(8)
N1 Cr1 Cl1 89.42(8)
N3 Cr1 Cl1 87.83(8)
Cl2 Cr1 Cl1 175.79(4)
C8 N3 C16 119.4(3)
C8 N3 Cr1 114.1(2)
C16 N3 Cr1 126.39(19)
C17 O1 Cr1 129.5(2)
C7 N1 C1 106.2(2)
C7 N1 Cr1 112.2(2)
C1 N1 Cr1 141.4(2)
C51 O2 Cr1 126.5(2)
C17 N4 C18 120.6(3)
C17 N4 H4A 119.7
C18 N4 H4A 119.7
N3 C8 C9 123.7(3)
N3 C8 C7 113.3(3)
C9 C8 C7 122.9(3)
N2 C7 N1 112.0(3)
N2 C7 C8 128.7(3)
N1 C7 C8 119.3(3)
C7 N2 C6 107.5(2)
C7 N2 H2A 126.3
C6 N2 H2A 126.3
C51 N5 C53 122.3(3)
C51 N5 C52 121.9(3)
C53 N5 C52 115.7(3)
C14 C15 C16 118.2(3)
C14 C15 C17 118.1(3)
C16 C15 C17 123.7(3)
N2 C6 C5 132.0(3)
N2 C6 C1 106.2(3)
C5 C6 C1 121.8(3)
C10 C9 C8 118.3(3)
C10 C9 H9A 120.8
C8 C9 H9A 120.8
O1 C17 N4 117.8(3)
O1 C17 C15 123.4(3)
N4 C17 C15 118.8(3)
N3 C16 C11 119.4(3)
N3 C16 C15 122.1(3)
C11 C16 C15 118.6(3)
C12 C11 C10 120.9(3)
C12 C11 C16 120.2(3)
C10 C11 C16 118.9(3)
C23 C18 C19 122.7(3)
C23 C18 N4 118.0(3)
C19 C18 N4 119.3(3)
C3 C2 C1 117.7(3)
C3 C2 H2B 121.1
C1 C2 H2B 121.1
C4 C5 C6 116.4(3)
C4 C5 H5A 121.8
C6 C5 H5A 121.8
C15 C14 C13 122.3(3)
C15 C14 H14A 118.8
C13 C14 H14A 118.8
C20 C19 C18 118.1(4)
C20 C19 C24 121.0(3)
C18 C19 C24 120.9(3)
C9 C10 C11 120.2(3)
C9 C10 H10A 119.9
C11 C10 H10A 119.9
O2 C51 N5 123.9(3)
O2 C51 H51A 118.0
N5 C51 H51A 118.0
C12 C13 C14 120.2(3)
C12 C13 H13A 119.9
C14 C13 H13A 119.9
C13 C12 C11 120.3(3)
C13 C12 H12A 119.9
C11 C12 H12A 119.9
C2 C3 C4 120.9(3)
C2 C3 H3A 119.5
C4 C3 H3A 119.5
C5 C4 C3 122.4(3)
C5 C4 H4B 118.8
C3 C4 H4B 118.8
N1 C1 C2 131.1(3)
N1 C1 C6 108.0(3)
C2 C1 C6 120.8(3)
C20 C21 C22 121.0(4)
C20 C21 H21A 119.5
C22 C21 H21A 119.5
C21 C20 C19 120.8(4)
C21 C20 H20A 119.6
C19 C20 H20A 119.6
N5 C52 H52A 109.5
N5 C52 H52B 109.5
H52A C52 H52B 109.5
N5 C52 H52C 109.5
H52A C52 H52C 109.5
H52B C52 H52C 109.5
C18 C23 C22 117.5(4)
C18 C23 C25 121.1(3)
C22 C23 C25 121.4(4)
C21 C22 C23 119.9(4)
C21 C22 H22A 120.1
C23 C22 H22A 120.1
C19 C24 H24A 109.5
C19 C24 H24B 109.5
H24A C24 H24B 109.5
C19 C24 H24C 109.5
H24A C24 H24C 109.5
H24B C24 H24C 109.5
C23 C25 H25A 109.5
C23 C25 H25B 109.5
H25A C25 H25B 109.5
C23 C25 H25C 109.5
H25A C25 H25C 109.5
H25B C25 H25C 109.5
N5 C53 H53A 109.5
N5 C53 H53B 109.5
H53A C53 H53B 109.5
N5 C53 H53C 109.5
H53A C53 H53C 109.5
H53B C53 H53C 109.5

loop_
_geom_bond_atom_site_label_1
_geom_bond_atom_site_label_2
_geom_bond_distance
Cr1 O1 1.945(2)
Cr1 O2 1.993(2)
Cr1 N1 2.015(3)
Cr1 N3 2.055(2)
Cr1 Cl2 2.3177(12)
Cr1 Cl1 2.3179(11)
N3 C8 1.343(4)
N3 C16 1.373(4)
O1 C17 1.255(4)
N1 C7 1.343(4)
N1 C1 1.385(4)
O2 C51 1.258(4)
N4 C17 1.320(4)
N4 C18 1.435(4)
N4 H4A 0.8800
C8 C9 1.394(4)
C8 C7 1.457(4)
C7 N2 1.341(4)
N2 C6 1.383(4)
N2 H2A 0.8800
N5 C51 1.283(4)
N5 C53 1.461(5)
N5 C52 1.464(5)
C15 C14 1.376(4)
C15 C16 1.438(4)
C15 C17 1.494(4)
C6 C5 1.388(4)
C6 C1 1.409(4)
C9 C10 1.354(5)
C9 H9A 0.9500
C16 C11 1.422(4)
C11 C12 1.409(5)
C11 C10 1.422(4)
C18 C23 1.391(5)
C18 C19 1.396(5)
C2 C3 1.369(4)
C2 C1 1.395(4)
C2 H2B 0.9500
C5 C4 1.380(4)
C5 H5A 0.9500
C14 C13 1.402(4)
C14 H14A 0.9500
C19 C20 1.380(5)
C19 C24 1.488(5)
C10 H10A 0.9500
C51 H51A 0.9500
C13 C12 1.353(5)
C13 H13A 0.9500
C12 H12A 0.9500
C3 C4 1.412(5)
C3 H3A 0.9500
C4 H4B 0.9500
C21 C20 1.367(6)
C21 C22 1.395(6)
C21 H21A 0.9500
C20 H20A 0.9500
C52 H52A 0.9800
C52 H52B 0.9800
C52 H52C 0.9800
C23 C22 1.401(5)
C23 C25 1.512(6)
C22 H22A 0.9500
C24 H24A 0.9800
C24 H24B 0.9800
C24 H24C 0.9800
C25 H25A 0.9800
C25 H25B 0.9800
C25 H25C 0.9800
C53 H53A 0.9800
C53 H53B 0.9800
C53 H53C 0.9800

loop_
_geom_torsion_atom_site_label_1
_geom_torsion_atom_site_label_2
_geom_torsion_atom_site_label_3
_geom_torsion_atom_site_label_4
_geom_torsion
O1 Cr1 N3 C8 177.6(2)
O2 Cr1 N3 C8 -22.3(18)
N1 Cr1 N3 C8 -1.3(2)
Cl2 Cr1 N3 C8 -93.3(2)
Cl1 Cr1 N3 C8 88.5(2)
O1 Cr1 N3 C16 1.4(3)
O2 Cr1 N3 C16 161.4(16)
N1 Cr1 N3 C16 -177.5(3)
Cl2 Cr1 N3 C16 90.4(3)
Cl1 Cr1 N3 C16 -87.7(3)
O2 Cr1 O1 C17 -163.1(3)
N1 Cr1 O1 C17 23.4(10)
N3 Cr1 O1 C17 15.7(3)
Cl2 Cr1 O1 C17 -72.6(3)
Cl1 Cr1 O1 C17 103.6(3)
O1 Cr1 N1 C7 -6.5(9)
O2 Cr1 N1 C7 -180.0(2)
N3 Cr1 N1 C7 1.3(2)
Cl2 Cr1 N1 C7 89.4(2)
Cl1 Cr1 N1 C7 -86.6(2)
O1 Cr1 N1 C1 167.8(7)
O2 Cr1 N1 C1 -5.7(4)
N3 Cr1 N1 C1 175.6(4)
Cl2 Cr1 N1 C1 -96.3(3)
Cl1 Cr1 N1 C1 87.7(3)
O1 Cr1 O2 C51 16.3(3)
N1 Cr1 O2 C51 -164.7(3)
N3 Cr1 O2 C51 -143.8(16)
Cl2 Cr1 O2 C51 -72.8(3)
Cl1 Cr1 O2 C51 105.6(3)
C16 N3 C8 C9 -0.4(5)
Cr1 N3 C8 C9 -176.9(3)
C16 N3 C8 C7 177.5(3)
Cr1 N3 C8 C7 1.0(3)
C1 N1 C7 N2 1.2(4)
Cr1 N1 C7 N2 177.5(2)
C1 N1 C7 C8 -177.5(3)
Cr1 N1 C7 C8 -1.2(4)
N3 C8 C7 N2 -178.3(3)
C9 C8 C7 N2 -0.5(5)
N3 C8 C7 N1 0.2(4)
C9 C8 C7 N1 178.0(3)
N1 C7 N2 C6 -0.6(4)
C8 C7 N2 C6 177.9(3)
C7 N2 C6 C5 -179.2(3)
C7 N2 C6 C1 -0.2(3)
N3 C8 C9 C10 1.5(5)
C7 C8 C9 C10 -176.2(3)
Cr1 O1 C17 N4 154.7(2)
Cr1 O1 C17 C15 -28.0(5)
C18 N4 C17 O1 1.4(5)
C18 N4 C17 C15 -176.0(3)
C14 C15 C17 O1 -158.0(3)
C16 C15 C17 O1 20.9(5)
C14 C15 C17 N4 19.3(5)
C16 C15 C17 N4 -161.8(3)
C8 N3 C16 C11 -2.2(5)
Cr1 N3 C16 C11 173.9(2)
C8 N3 C16 C15 178.2(3)
Cr1 N3 C16 C15 -5.7(5)
C14 C15 C16 N3 175.6(3)
C17 C15 C16 N3 -3.3(5)
C14 C15 C16 C11 -4.0(5)
C17 C15 C16 C11 177.0(3)
N3 C16 C11 C12 -175.6(3)
C15 C16 C11 C12 4.0(5)
N3 C16 C11 C10 3.5(5)
C15 C16 C11 C10 -176.9(3)
C17 N4 C18 C23 -106.2(4)
C17 N4 C18 C19 75.2(4)
N2 C6 C5 C4 177.0(3)
C1 C6 C5 C4 -1.8(5)
C16 C15 C14 C13 0.5(5)
C17 C15 C14 C13 179.5(3)
C23 C18 C19 C20 2.4(5)
N4 C18 C19 C20 -179.1(3)
C23 C18 C19 C24 -175.9(3)
N4 C18 C19 C24 2.7(5)
C8 C9 C10 C11 0.0(5)
C12 C11 C10 C9 176.7(3)
C16 C11 C10 C9 -2.4(5)
Cr1 O2 C51 N5 164.6(3)
C53 N5 C51 O2 178.7(4)
C52 N5 C51 O2 -4.3(6)
C15 C14 C13 C12 3.2(6)
C14 C13 C12 C11 -3.2(6)
C10 C11 C12 C13 -179.5(3)
C16 C11 C12 C13 -0.4(5)
C1 C2 C3 C4 -0.9(5)
C6 C5 C4 C3 1.2(5)
C2 C3 C4 C5 0.2(5)
C7 N1 C1 C2 177.4(3)
Cr1 N1 C1 C2 2.9(6)
C7 N1 C1 C6 -1.3(3)
Cr1 N1 C1 C6 -175.8(3)
C3 C2 C1 N1 -178.3(3)
C3 C2 C1 C6 0.2(5)
N2 C6 C1 N1 0.9(3)
C5 C6 C1 N1 -180.0(3)
N2 C6 C1 C2 -177.9(3)
C5 C6 C1 C2 1.2(5)
C22 C21 C20 C19 -0.1(6)
C18 C19 C20 C21 -1.5(5)
C24 C19 C20 C21 176.7(3)
C19 C18 C23 C22 -1.5(5)
N4 C18 C23 C22 179.9(3)
C19 C18 C23 C25 178.6(3)
N4 C18 C23 C25 0.0(5)
C20 C21 C22 C23 0.9(6)
C18 C23 C22 C21 -0.1(5)
C25 C23 C22 C21 179.7(4)

loop_
_platon_squeeze_void_nr
_platon_squeeze_void_average_x
_platon_squeeze_void_average_y
_platon_squeeze_void_average_z
_platon_squeeze_void_volume
_platon_squeeze_void_count_electrons
1 0.006 0.000 0.500 631.2 248.7
2 -0.020 0.500 1.000 631.2 248.5
